data_1531963
loop_
_publ_author_name
'Obbade, S.'
'Dion, C.'
'Yagoubi, S.'
'Saadi, M.'
'Bekaert, E.'
'Abraham, F.'

_publ_section_title
;
 Synthesis and crystal structure of new uranyl tungstates M2 (U O2) (W2
 O8) (M = Na, K), M2 (U O2)2 (W O5) O (M = K, Rb) and Na10 (U O2)8 (W5
 O20) O8
;
_journal_name_full 'Journal of Solid State Chemistry'
_journal_page_first 305
_journal_page_last 318
_journal_volume 172
_journal_year 2003
_chemical_formula_sum 'Na10 O44 U8 W5'
_chemical_name_systematic 'Na10 (U O2)8 (W5 O20) O8'
_space_group_IT_number 15
_symmetry_space_group_name_Hall '-C 2yc'
_symmetry_space_group_name_H-M 'C 1 2/c 1'
_cell_angle_alpha 90
_cell_angle_beta 94.85
_cell_angle_gamma 90
_cell_formula_units_Z 4
_cell_length_a 24.359
_cell_length_b 23.506
_cell_length_c 6.8068
_cell_volume 3883.501
_citation_journal_id_ASTM JSSCBI
_cod_data_source_file Obbade_JSSCBI_2003_1539.cif
_cod_data_source_block Na10O44U8W5
_cod_original_cell_volume 3883.5
_cod_database_code 1531963

loop_
_symmetry_equiv_pos_as_xyz
x,y,z
-x,y,-z+1/2
-x,-y,-z
x,-y,z-1/2
x+1/2,y+1/2,z
-x+1/2,y+1/2,-z+1/2
-x+1/2,-y+1/2,-z
x+1/2,-y+1/2,z-1/2

loop_
_atom_site_label
_atom_site_type_symbol
_atom_site_fract_x
_atom_site_fract_y
_atom_site_fract_z
_atom_site_occupancy
_atom_site_U_iso_or_equiv
W3 W+6 0 0.24593 0.75 1 0.0
Na1 Na+1 0.2506 0.12062 0.8151 1 0.0
W1 W+6 0.13177 0.29932 0.96725 1 0.0
O1 O-2 0.1285 0.218 0.9343 1 0.0
Na5 Na+1 0 0.1081 0.75 1 0.0
O4 O-2 0.1163 0.3708 0.8568 1 0.0
O15 O-2 0.1239 0.19 0.3647 1 0.0
Na7 Na+1 0.2574 0.2897 0.7181 1 0.0
Na6 Na+1 0 0.0483 0.25 1 0.0
O20 O-2 0.1252 0.0604 0.3168 1 0.0
Na4 Na+1 0.2515 -0.0442 0.8276 1 0.0
O12 O-2 0.1374 0.4558 0.6374 1 0.0
O19 O-2 0.128 0.13 0.7249 1 0.0
O7 O-2 0.1249 0.2824 0.648 1 0.0
U2 U+6 0.1238 0.37279 0.48829 1 0.0
Na3 Na+1 0 0.4508 0.25 1 0.0
O5 O-2 0.199 0.13 0.1242 1 0.0
Na2 Na+1 0 0.3896 0.75 1 0.0
O9 O-2 0.0506 0.1246 0.0583 1 0.0
U1 U+6 0.12684 0.46655 0.95523 1 0.0
O6 O-2 0.0499 0.3779 0.4748 1 0.0
O16 O-2 0.1286 -0.0442 0.4457 1 0.0
O21 O-2 0.1193 0.3114 0.2138 1 0.0
O17 O-2 0.2034 0.3042 0.9861 1 0.0
O22 O-2 0.2081 0.2061 0.6393 1 0.0
O2 O-2 0.0512 0.4709 0.921 1 0.0
O11 O-2 0.1987 0.3675 0.5021 1 0.0
U4 U+6 0.12431 0.12741 0.09093 1 0.0
O10 O-2 0.2032 0.0355 0.6477 1 0.0
O14 O-2 0.0442 0.2015 0.6258 1 0.0
O13 O-2 0.1216 0.4388 0.2605 1 0.0
W2 W+6 0.13643 0.20245 0.62015 1 0.0
U3 U+6 0.12707 0.03289 0.62564 1 0.0
O8 O-2 0.0511 0.033 0.6061 1 0.0
O3 O-2 0.2025 0.4586 0.9873 1 0.0
O18 O-2 0.0401 0.2906 0.9113 1 0.0
